data_7126468
loop_
_publ_author_name
'Tang, Pan-Ting'
'Shao, You-Xiang'
'Wang, Liang-Neng'
'Wei, Yi'
'Li, Ming'
'Zhang, Ni-Juan'
'Luo, Xiao-Peng'
'Ke, Zhuofeng'
'Liu, Yue-Jin'
'Zeng, Ming-Hua'

_publ_section_title
;
 Synthesis of seven-membered lactones by regioselective and
 stereoselective iodolactonization of electron-deficient olefins.
;
_journal_issue 49
_journal_name_full 'Chemical communications (Cambridge, England)'
_journal_page_first 6680
_journal_page_last 6683
_journal_paper_doi 10.1039/c9cc10080f
_journal_volume 56
_journal_year 2020
_chemical_formula_moiety 'C19 H17 I O5'
_chemical_formula_sum 'C19 H17 I O5'
_chemical_formula_weight 452.22
_space_group_crystal_system triclinic
_space_group_IT_number 2
_space_group_name_Hall '-P 1'
_space_group_name_H-M_alt 'P -1'
_atom_sites_solution_hydrogens geom
_atom_sites_solution_primary dual
_audit_creation_date 2019-06-14
_audit_creation_method
;
Olex2 1.2
(compiled 2018.05.29 svn.r3508 for OlexSys, GUI svn.r5506)
;
_audit_update_record
;
2019-07-31 deposited with the CCDC.	2020-04-30 downloaded from the CCDC.
;
_cell_angle_alpha 111.642(2)
_cell_angle_beta 106.312(2)
_cell_angle_gamma 106.245(2)
_cell_formula_units_Z 2
_cell_length_a 9.8357(2)
_cell_length_b 10.4353(3)
_cell_length_c 10.4634(3)
_cell_measurement_reflns_used 8993
_cell_measurement_temperature 99.98(10)
_cell_measurement_theta_max 30.0630
_cell_measurement_theta_min 2.3080
_cell_volume 865.10(5)
_computing_cell_refinement 'CrysAlisPro 1.171.39.34b (Rigaku OD, 2017)'
_computing_data_collection 'CrysAlisPro 1.171.39.34b (Rigaku OD, 2017)'
_computing_data_reduction 'CrysAlisPro 1.171.39.34b (Rigaku OD, 2017)'
_computing_molecular_graphics 'Olex2 (Dolomanov et al., 2009)'
_computing_publication_material 'Olex2 (Dolomanov et al., 2009)'
_computing_structure_refinement 'ShelXL (Sheldrick, 2015)'
_computing_structure_solution 'ShelXT (Sheldrick, 2015)'
_diffrn_ambient_environment N~2~
_diffrn_ambient_temperature 99.98(10)
_diffrn_detector 'CCD plate'
_diffrn_detector_type HyPix
_diffrn_measured_fraction_theta_full 0.999
_diffrn_measured_fraction_theta_max 0.842
_diffrn_measurement_details
;
List of Runs (angles in degrees, time in seconds):

  # Type    Start    End  Width  t~exp~   \w     \q     \k     \f   Frames
#--------------------------------------------------------------------------
  1  \w     -3.00  31.00   0.50    0.53    --   10.30 -57.00 -30.00   68
  2  \w     -5.00  21.00   0.50    0.53    --   10.30 -99.00 -30.00   52
  3  \w    -14.00  30.00   0.50    0.53    --   -9.20 -99.00 -90.00   88
  4  \w     22.00  48.00   0.50    0.53    --   10.30-104.00-179.00   52
  5  \w    -17.00   9.00   0.50    0.53    --   -9.20 -99.00 -30.00   52
  6  \w    -26.00   6.00   0.50    0.53    --   -9.20 -99.00  60.00   64
  7  \w    -25.00  48.00   0.50    0.53    --   10.30 -99.00 120.00  146
  8  \w    -64.00 -31.00   0.50    0.53    --   10.30 -57.00 -30.00   66
  9  \w     -3.00  22.00   0.50    0.53    --   -9.20 -19.00 -30.00   50
 10  \w     38.00  64.00   0.50    0.53    --   -9.20  57.00-180.00   52
 11  \w    -23.00  10.00   0.50    0.53    --   -9.20  57.00-180.00   66
 12  \w    -85.00 -39.00   0.50    0.53    --   -9.20 -19.00 -30.00   92
 13  \w    -60.00 -25.00   0.50    0.53    --   10.30 -57.00   0.00   70
 14  \w    -64.00  29.00   0.50    0.53    --   10.30 -57.00-120.00  186
;
_diffrn_measurement_device 'four-circle diffractometer'
_diffrn_measurement_device_type 'XtaLAB Synergy, Dualflex, HyPix'
_diffrn_measurement_method '\w scans'
_diffrn_orient_matrix_type 'CrysAlisPro convention (1999,Acta A55,543-557)'
_diffrn_orient_matrix_UB_11 -0.0108288000
_diffrn_orient_matrix_UB_12 -0.0768852000
_diffrn_orient_matrix_UB_13 -0.0268588000
_diffrn_orient_matrix_UB_21 0.0352445000
_diffrn_orient_matrix_UB_22 0.0148909000
_diffrn_orient_matrix_UB_23 0.0761901000
_diffrn_orient_matrix_UB_31 -0.0745981000
_diffrn_orient_matrix_UB_32 -0.0206194000
_diffrn_orient_matrix_UB_33 0.0011126000
_diffrn_radiation_monochromator mirror
_diffrn_radiation_probe x-ray
_diffrn_radiation_type MoK\a
_diffrn_radiation_wavelength 0.71073
_diffrn_reflns_av_R_equivalents 0.0539
_diffrn_reflns_av_unetI/netI 0.0500
_diffrn_reflns_Laue_measured_fraction_full 0.999
_diffrn_reflns_Laue_measured_fraction_max 0.842
_diffrn_reflns_limit_h_max 13
_diffrn_reflns_limit_h_min -13
_diffrn_reflns_limit_k_max 13
_diffrn_reflns_limit_k_min -14
_diffrn_reflns_limit_l_max 13
_diffrn_reflns_limit_l_min -14
_diffrn_reflns_number 13105
_diffrn_reflns_point_group_measured_fraction_full 0.999
_diffrn_reflns_point_group_measured_fraction_max 0.842
_diffrn_reflns_theta_full 25.242
_diffrn_reflns_theta_max 30.126
_diffrn_reflns_theta_min 2.320
_diffrn_source 'micro-focus sealed X-ray tube'
_diffrn_source_type 'PhotonJet (Mo) X-ray Source'
_exptl_absorpt_coefficient_mu 1.878
_exptl_absorpt_correction_T_max 1.00000
_exptl_absorpt_correction_T_min 0.17551
_exptl_absorpt_correction_type multi-scan
_exptl_absorpt_process_details
;
CrysAlisPro 1.171.39.34b (Rigaku Oxford Diffraction, 2017)
Empirical absorption correction using spherical harmonics,
 implemented in SCALE3 ABSPACK scaling algorithm.
;
_exptl_crystal_colour 'clear colourless'
_exptl_crystal_colour_lustre clear
_exptl_crystal_colour_primary colourless
_exptl_crystal_density_diffrn 1.736
_exptl_crystal_description block
_exptl_crystal_F_000 448
_exptl_crystal_size_max 0.2
_exptl_crystal_size_mid 0.2
_exptl_crystal_size_min 0.2
_refine_diff_density_max 0.876
_refine_diff_density_min -1.700
_refine_diff_density_rms 0.172
_refine_ls_extinction_method none
_refine_ls_goodness_of_fit_ref 1.024
_refine_ls_hydrogen_treatment constr
_refine_ls_matrix_type full
_refine_ls_number_parameters 227
_refine_ls_number_reflns 4297
_refine_ls_number_restraints 0
_refine_ls_restrained_S_all 1.024
_refine_ls_R_factor_all 0.0362
_refine_ls_R_factor_gt 0.0317
_refine_ls_shift/su_max 0.002
_refine_ls_shift/su_mean 0.000
_refine_ls_structure_factor_coef Fsqd
_refine_ls_weighting_details 'w=1/[\s^2^(Fo^2^)+(0.0425P)^2^] where P=(Fo^2^+2Fc^2^)/3'
_refine_ls_weighting_scheme calc
_refine_ls_wR_factor_gt 0.0743
_refine_ls_wR_factor_ref 0.0762
_reflns_Friedel_coverage 0.000
_reflns_number_gt 3978
_reflns_number_total 4297
_reflns_threshold_expression 'I > 2\s(I)'
_cod_data_source_file c9cc10080f2.cif
_cod_data_source_block tpt-9-7
_cod_depositor_comments 'Adding full bibliography for 7126465--7126470.cif.'
_cod_original_cell_volume 865.10(4)
_cod_database_code 7126468
_shelx_shelxl_version_number 2018/3
_shelx_space_group_comment
;
The symmetry employed for this shelxl refinement is uniquely defined
by the following loop, which should always be used as a source of
symmetry information in preference to the above space-group names.
They are only intended as comments.
;
_shelx_estimated_absorpt_t_max 0.705
_shelx_estimated_absorpt_t_min 0.705
_reflns_odcompleteness_completeness 99.86
_reflns_odcompleteness_iscentric 1
_reflns_odcompleteness_theta 26.32
_olex2_refinement_description
;
1. Fixed Uiso
 At 1.2 times of:
  All C(H) groups, All C(H,H) groups
 At 1.5 times of:
  All C(H,H,H) groups
2.a Ternary CH refined with riding coordinates:
 C6(H6), C7(H7)
2.b Secondary CH2 refined with riding coordinates:
 C1(H1A,H1B), C4(H4A,H4B)
2.c Aromatic/amide H refined with riding coordinates:
 C9(H9), C10(H10), C11(H11), C12(H12), C15(H15), C16(H16), C17(H17), C18(H18)
2.d Idealised Me refined as rotating group:
 C2(H2A,H2B,H2C)
;
_olex2_submission_special_instructions 'No special instructions were received'
_oxdiff_exptl_absorpt_empirical_details
;
Empirical correction (ABSPACK) includes:
- Absorption correction using spherical harmonics
- Frame scaling
;
_oxdiff_exptl_absorpt_empirical_full_max 2.219
_oxdiff_exptl_absorpt_empirical_full_min 0.517

loop_
_space_group_symop_operation_xyz
'x, y, z'
'-x, -y, -z'

loop_
_atom_site_label
_atom_site_type_symbol
_atom_site_fract_x
_atom_site_fract_y
_atom_site_fract_z
_atom_site_U_iso_or_equiv
_atom_site_adp_type
_atom_site_occupancy
_atom_site_site_symmetry_order
_atom_site_calc_flag
_atom_site_refinement_flags_posn
_atom_site_refinement_flags_adp
_atom_site_refinement_flags_occupancy
_atom_site_disorder_assembly
_atom_site_disorder_group
I1 I 0.06883(2) 0.98040(2) 0.69995(2) 0.02044(7) Uani 1 1 d . . . . .
O1 O 0.6400(2) 0.9027(2) 0.8947(3) 0.0328(5) Uani 1 1 d . . . . .
O2 O 0.31100(18) 0.8014(2) 0.79732(19) 0.0201(4) Uani 1 1 d . . . . .
O3 O 0.1055(2) 0.7201(2) 0.8487(2) 0.0289(4) Uani 1 1 d . . . . .
O4 O 0.15049(18) 0.58791(18) 0.4886(2) 0.0165(3) Uani 1 1 d . . . . .
O5 O 0.2929(2) 0.4657(2) 0.4367(2) 0.0257(4) Uani 1 1 d . . . . .
C1 C 0.5437(3) 0.7701(3) 0.8876(3) 0.0281(6) Uani 1 1 d . . . . .
H1A H 0.604464 0.748494 0.960871 0.034 Uiso 1 1 calc R . . . .
H1B H 0.501892 0.683928 0.786772 0.034 Uiso 1 1 calc R . . . .
C2 C 0.7671(3) 0.8878(4) 0.8601(4) 0.0375(7) Uani 1 1 d . . . . .
H2A H 0.726884 0.813201 0.755170 0.056 Uiso 1 1 calc GR . . . .
H2B H 0.823197 0.855725 0.923861 0.056 Uiso 1 1 calc GR . . . .
H2C H 0.836757 0.984364 0.878158 0.056 Uiso 1 1 calc GR . . . .
C3 C 0.2588(3) 0.5685(3) 0.4364(3) 0.0177(5) Uani 1 1 d . . . . .
C4 C 0.4123(3) 0.7934(3) 0.9222(3) 0.0233(5) Uani 1 1 d . . . . .
H4A H 0.353821 0.709210 0.932926 0.028 Uiso 1 1 calc R . . . .
H4B H 0.453436 0.887230 1.016830 0.028 Uiso 1 1 calc R . . . .
C5 C 0.1606(3) 0.7575(3) 0.7723(3) 0.0174(5) Uani 1 1 d . . . . .
C6 C 0.0630(3) 0.7562(2) 0.6308(3) 0.0146(4) Uani 1 1 d . . . . .
H6 H -0.045543 0.680666 0.587805 0.018 Uiso 1 1 calc R . . . .
C7 C 0.1228(3) 0.7228(3) 0.5085(3) 0.0141(4) Uani 1 1 d . . . . .
H7 H 0.222762 0.809003 0.545536 0.017 Uiso 1 1 calc R . . . .
C8 C 0.0148(3) 0.6883(3) 0.3538(3) 0.0160(4) Uani 1 1 d . . . . .
C9 C -0.1448(3) 0.6471(3) 0.3063(3) 0.0199(5) Uani 1 1 d . . . . .
H9 H -0.189799 0.644584 0.373031 0.024 Uiso 1 1 calc R . . . .
C10 C -0.2381(3) 0.6095(3) 0.1579(3) 0.0238(5) Uani 1 1 d . . . . .
H10 H -0.345275 0.580918 0.125571 0.029 Uiso 1 1 calc R . . . .
C11 C -0.1707(3) 0.6147(3) 0.0591(3) 0.0240(5) Uani 1 1 d . . . . .
H11 H -0.232909 0.590231 -0.039291 0.029 Uiso 1 1 calc R . . . .
C12 C -0.0114(3) 0.6561(3) 0.1059(3) 0.0218(5) Uani 1 1 d . . . . .
H12 H 0.033183 0.660646 0.039335 0.026 Uiso 1 1 calc R . . . .
C13 C 0.0823(3) 0.6909(3) 0.2525(3) 0.0165(5) Uani 1 1 d . . . . .
C14 C 0.2538(3) 0.7310(3) 0.3020(3) 0.0185(5) Uani 1 1 d . . . . .
C15 C 0.3392(3) 0.8251(3) 0.2589(3) 0.0234(5) Uani 1 1 d . . . . .
H15 H 0.288293 0.860358 0.199888 0.028 Uiso 1 1 calc R . . . .
C16 C 0.4983(3) 0.8668(3) 0.3023(3) 0.0273(6) Uani 1 1 d . . . . .
H16 H 0.553685 0.932397 0.275431 0.033 Uiso 1 1 calc R . . . .
C17 C 0.5756(3) 0.8109(3) 0.3861(3) 0.0269(6) Uani 1 1 d . . . . .
H17 H 0.682549 0.839377 0.415737 0.032 Uiso 1 1 calc R . . . .
C18 C 0.4927(3) 0.7133(3) 0.4247(3) 0.0230(5) Uani 1 1 d . . . . .
H18 H 0.543188 0.672114 0.476481 0.028 Uiso 1 1 calc R . . . .
C19 C 0.3334(3) 0.6749(3) 0.3872(3) 0.0179(5) Uani 1 1 d . . . . .

loop_
_atom_site_aniso_label
_atom_site_aniso_U_11
_atom_site_aniso_U_22
_atom_site_aniso_U_33
_atom_site_aniso_U_23
_atom_site_aniso_U_13
_atom_site_aniso_U_12
I1 0.02761(11) 0.01748(10) 0.02256(11) 0.01038(8) 0.01394(8) 0.01385(7)
O1 0.0321(10) 0.0369(11) 0.0457(13) 0.0241(10) 0.0237(9) 0.0234(9)
O2 0.0203(8) 0.0248(9) 0.0192(9) 0.0137(8) 0.0080(7) 0.0112(7)
O3 0.0334(10) 0.0380(11) 0.0270(10) 0.0236(9) 0.0180(9) 0.0150(9)
O4 0.0195(8) 0.0163(8) 0.0209(8) 0.0113(7) 0.0119(7) 0.0109(6)
O5 0.0262(9) 0.0242(9) 0.0394(11) 0.0200(9) 0.0180(8) 0.0173(7)
C1 0.0296(13) 0.0246(13) 0.0278(14) 0.0106(12) 0.0078(11) 0.0163(11)
C2 0.0327(15) 0.057(2) 0.0349(17) 0.0219(15) 0.0202(13) 0.0297(14)
C3 0.0158(10) 0.0187(11) 0.0187(11) 0.0083(10) 0.0067(9) 0.0092(9)
C4 0.0290(13) 0.0208(12) 0.0197(12) 0.0123(11) 0.0064(10) 0.0110(10)
C5 0.0229(11) 0.0147(11) 0.0175(11) 0.0086(9) 0.0102(9) 0.0096(9)
C6 0.0183(10) 0.0123(10) 0.0178(11) 0.0092(9) 0.0101(9) 0.0075(8)
C7 0.0176(10) 0.0124(10) 0.0163(11) 0.0084(9) 0.0085(9) 0.0085(8)
C8 0.0208(11) 0.0119(10) 0.0155(11) 0.0065(9) 0.0074(9) 0.0078(9)
C9 0.0219(11) 0.0189(11) 0.0198(12) 0.0082(10) 0.0093(10) 0.0112(9)
C10 0.0203(12) 0.0228(12) 0.0242(13) 0.0099(11) 0.0041(10) 0.0116(10)
C11 0.0300(13) 0.0236(13) 0.0152(12) 0.0084(10) 0.0027(10) 0.0156(10)
C12 0.0315(13) 0.0221(12) 0.0200(12) 0.0113(10) 0.0146(11) 0.0171(11)
C13 0.0210(11) 0.0135(10) 0.0180(11) 0.0085(9) 0.0092(9) 0.0093(9)
C14 0.0234(11) 0.0176(11) 0.0167(11) 0.0086(10) 0.0100(9) 0.0101(9)
C15 0.0303(13) 0.0242(13) 0.0216(12) 0.0143(11) 0.0143(10) 0.0119(10)
C16 0.0274(13) 0.0295(14) 0.0249(14) 0.0146(12) 0.0153(11) 0.0063(11)
C17 0.0213(12) 0.0320(15) 0.0273(14) 0.0126(12) 0.0135(11) 0.0107(11)
C18 0.0232(12) 0.0282(13) 0.0249(13) 0.0147(11) 0.0132(10) 0.0152(10)
C19 0.0210(11) 0.0174(11) 0.0174(11) 0.0074(10) 0.0108(9) 0.0096(9)

loop_
_atom_type_symbol
_atom_type_description
_atom_type_scat_dispersion_real
_atom_type_scat_dispersion_imag
_atom_type_scat_source
C C 0.0033 0.0016 'International Tables Vol C Tables 4.2.6.8 and 6.1.1.4'
H H 0.0000 0.0000 'International Tables Vol C Tables 4.2.6.8 and 6.1.1.4'
I I -0.4742 1.8119 'International Tables Vol C Tables 4.2.6.8 and 6.1.1.4'
O O 0.0106 0.0060 'International Tables Vol C Tables 4.2.6.8 and 6.1.1.4'

loop_
_geom_angle_atom_site_label_1
_geom_angle_atom_site_label_2
_geom_angle_atom_site_label_3
_geom_angle
_geom_angle_site_symmetry_1
_geom_angle_site_symmetry_3
_geom_angle_publ_flag
C1 O1 C2 112.2(2) . . ?
C5 O2 C4 116.23(19) . . ?
C3 O4 C7 117.97(18) . . ?
O1 C1 C4 109.1(2) . . ?
O4 C3 C19 119.7(2) . . ?
O5 C3 O4 117.0(2) . . ?
O5 C3 C19 123.3(2) . . ?
O2 C4 C1 107.9(2) . . ?
O2 C5 C6 111.7(2) . . ?
O3 C5 O2 125.5(2) . . ?
O3 C5 C6 122.7(2) . . ?
C5 C6 I1 107.28(14) . . ?
C5 C6 C7 114.25(19) . . ?
C7 C6 I1 107.51(14) . . ?
O4 C7 C6 106.12(17) . . ?
O4 C7 C8 106.99(18) . . ?
C8 C7 C6 116.91(18) . . ?
C9 C8 C7 123.6(2) . . ?
C9 C8 C13 120.0(2) . . ?
C13 C8 C7 116.33(19) . . ?
C8 C9 C10 119.9(2) . . ?
C11 C10 C9 120.0(2) . . ?
C10 C11 C12 120.4(2) . . ?
C11 C12 C13 120.2(2) . . ?
C8 C13 C14 120.2(2) . . ?
C12 C13 C8 119.5(2) . . ?
C12 C13 C14 120.4(2) . . ?
C15 C14 C13 118.8(2) . . ?
C15 C14 C19 118.0(2) . . ?
C19 C14 C13 123.2(2) . . ?
C16 C15 C14 121.3(2) . . ?
C15 C16 C17 120.3(2) . . ?
C18 C17 C16 119.5(2) . . ?
C17 C18 C19 121.0(2) . . ?
C14 C19 C3 125.0(2) . . ?
C18 C19 C3 115.1(2) . . ?
C18 C19 C14 119.9(2) . . ?

loop_
_geom_bond_atom_site_label_1
_geom_bond_atom_site_label_2
_geom_bond_distance
_geom_bond_site_symmetry_2
_geom_bond_publ_flag
I1 C6 2.158(2) . ?
O1 C1 1.403(3) . ?
O1 C2 1.429(3) . ?
O2 C4 1.450(3) . ?
O2 C5 1.335(3) . ?
O3 C5 1.199(3) . ?
O4 C3 1.357(3) . ?
O4 C7 1.459(3) . ?
O5 C3 1.211(3) . ?
C1 C4 1.495(4) . ?
C3 C19 1.488(3) . ?
C5 C6 1.515(3) . ?
C6 C7 1.521(3) . ?
C7 C8 1.507(3) . ?
C8 C9 1.387(3) . ?
C8 C13 1.404(3) . ?
C9 C10 1.398(3) . ?
C10 C11 1.384(4) . ?
C11 C12 1.384(4) . ?
C12 C13 1.393(3) . ?
C13 C14 1.498(3) . ?
C14 C15 1.396(3) . ?
C14 C19 1.414(3) . ?
C15 C16 1.385(4) . ?
C16 C17 1.392(4) . ?
C17 C18 1.375(4) . ?
C18 C19 1.399(3) . ?
